data_1550366
loop_
_publ_author_name
'Bao, Lipiao'
'Yu, Pengyuan'
'Pan, Changwang'
'Shen, Wangqiang'
'Lu, Xing'

_publ_section_title
;
 Crystallographic identification of Eu@C2n (2n = 88, 86 and 84):
 completing a transformation map for existing metallofullerenes
;
_journal_name_full 'Chemical Science'
_journal_paper_doi 10.1039/C8SC04906H
_journal_year 2019
_chemical_formula_moiety '2(C88 Eu), 3(C36 H44 N4 Ni), 4(C6 H6)'
_chemical_formula_sum 'C308 H156 Eu2 N12 Ni3'
_chemical_formula_weight 4504.49
_chemical_name_common 'Eu@C2(27)-C88 Ni(OEP)'
_chemical_name_systematic 'Eu@C2(27)-C88 Ni(OEP)'
_space_group_crystal_system monoclinic
_space_group_IT_number 12
_space_group_name_Hall '-C 2y'
_space_group_name_H-M_alt 'C 1 2/m 1'
_symmetry_space_group_name_Hall '-C 2y'
_symmetry_space_group_name_H-M 'C 1 2/m 1'
_atom_sites_solution_hydrogens geom
_audit_creation_method SHELXL-2016/6
_audit_update_record
;
2018-09-16 deposited with the CCDC.
2018-12-17 downloaded from the CCDC.
;
_cell_angle_alpha 90
_cell_angle_beta 101.478(2)
_cell_angle_gamma 90
_cell_formula_units_Z 2
_cell_length_a 24.606(5)
_cell_length_b 18.080(4)
_cell_length_c 22.351(5)
_cell_measurement_reflns_used 9571
_cell_measurement_temperature 100(2)
_cell_measurement_theta_max 24.991
_cell_measurement_theta_min 2.2405
_cell_volume 9745(4)
_computing_structure_refinement 'SHELXL-2016/6 (Sheldrick, 2016)'
_computing_structure_solution 'SHELXT 2014/5 (Sheldrick, 2014)'
_diffrn_ambient_temperature 100(2)
_diffrn_measured_fraction_theta_full 0.949
_diffrn_measured_fraction_theta_max 0.941
_diffrn_measurement_device_type 'CCD MX-300'
_diffrn_measurement_method 'phi scans'
_diffrn_radiation_type synchrotron
_diffrn_radiation_wavelength 0.6525
_diffrn_reflns_av_R_equivalents 0.0720
_diffrn_reflns_av_unetI/netI 0.0456
_diffrn_reflns_Laue_measured_fraction_full 0.949
_diffrn_reflns_Laue_measured_fraction_max 0.941
_diffrn_reflns_limit_h_max 31
_diffrn_reflns_limit_h_min -31
_diffrn_reflns_limit_k_max 23
_diffrn_reflns_limit_k_min -23
_diffrn_reflns_limit_l_max 28
_diffrn_reflns_limit_l_min -28
_diffrn_reflns_number 80386
_diffrn_reflns_point_group_measured_fraction_full 0.949
_diffrn_reflns_point_group_measured_fraction_max 0.941
_diffrn_reflns_theta_full 23.048
_diffrn_reflns_theta_max 25.037
_diffrn_reflns_theta_min 0.853
_diffrn_source 'SSRF, Beamline B17B1'
_exptl_absorpt_coefficient_mu 0.788
_exptl_absorpt_correction_T_max 0.7452
_exptl_absorpt_correction_T_min 0.6187
_exptl_absorpt_correction_type multi-scan
_exptl_crystal_colour black
_exptl_crystal_density_diffrn 1.535
_exptl_crystal_description block
_exptl_crystal_F_000 4596
_exptl_crystal_size_max 0.290
_exptl_crystal_size_mid 0.270
_exptl_crystal_size_min 0.200
_refine_diff_density_max 1.332
_refine_diff_density_min -1.168
_refine_diff_density_rms 0.092
_refine_ls_extinction_method none
_refine_ls_goodness_of_fit_ref 1.029
_refine_ls_hydrogen_treatment constr
_refine_ls_matrix_type full
_refine_ls_number_parameters 1409
_refine_ls_number_reflns 10818
_refine_ls_number_restraints 1912
_refine_ls_restrained_S_all 1.055
_refine_ls_R_factor_all 0.1260
_refine_ls_R_factor_gt 0.1069
_refine_ls_shift/su_max 0.032
_refine_ls_shift/su_mean 0.002
_refine_ls_structure_factor_coef Fsqd
_refine_ls_weighting_details 'w=1/[\s^2^(Fo^2^)+(0.1514P)^2^+48.2651P] where P=(Fo^2^+2Fc^2^)/3'
_refine_ls_weighting_scheme calc
_refine_ls_wR_factor_gt 0.2813
_refine_ls_wR_factor_ref 0.3042
_reflns_Friedel_coverage 0.000
_reflns_number_gt 8685
_reflns_number_total 10818
_reflns_threshold_expression 'I > 2\s(I)'
_cod_data_source_file c8sc04906h2.cif
_cod_data_source_block lb204
_cod_depositor_comments
;
The following automatic conversions were performed:

'_exptl_absorpt_correction_type' value 'Multi-scan' changed to
'multi-scan' according to
/home/data/users/saulius/crontab/automatic-downloads/rss-feeds/RSC/lib/dictionaries/cif_core.dic
dictionary named 'cif_core.dic' version 2.4.2 from 2011-04-26.

Automatic conversion script
Id: cif_fix_values 4973 2017-02-22 13:04:09Z antanas 
;
_cod_database_code 1550366
_shelx_shelxl_version_number 2016/6
_shelx_space_group_comment
;
The symmetry employed for this shelxl refinement is uniquely defined
by the following loop, which should always be used as a source of
symmetry information in preference to the above space-group names.
They are only intended as comments.
;
_shelx_estimated_absorpt_t_min 0.804
_shelx_estimated_absorpt_t_max 0.858
_exptl_absorpt_special_details SADABS

loop_
_space_group_symop_operation_xyz
'x, y, z'
'-x, y, -z'
'x+1/2, y+1/2, z'
'-x+1/2, y+1/2, -z'
'-x, -y, -z'
'x, -y, z'
'-x+1/2, -y+1/2, -z'
'x+1/2, -y+1/2, z'

loop_
_atom_site_label
_atom_site_type_symbol
_atom_site_fract_x
_atom_site_fract_y
_atom_site_fract_z
_atom_site_U_iso_or_equiv
_atom_site_adp_type
_atom_site_occupancy
_atom_site_site_symmetry_order
_atom_site_calc_flag
_atom_site_refinement_flags_posn
_atom_site_refinement_flags_adp
_atom_site_refinement_flags_occupancy
_atom_site_disorder_assembly
_atom_site_disorder_group
C81 C 0.5682(8) 0.500000 0.3229(10) 0.184(6) Uani 1 2 d DS TU P . .
C86 C 0.8728(7) 0.500000 0.2032(12) 0.158(5) Uani 1 2 d S TU P . .
C88 C 0.8421(7) 0.500000 0.3586(9) 0.142(6) Uani 1 2 d S TU P . .
C1 C 0.7990(9) 0.6194(12) 0.3837(12) 0.127(7) Uani 0.5 1 d D U P A -1
C2 C 0.5861(9) 0.6865(14) 0.1946(10) 0.174(8) Uani 0.5 1 d D U P A -1
C3 C 0.5647(13) 0.3877(15) 0.1591(10) 0.186(9) Uani 0.5 1 d D U P A -1
C4 C 0.6712(8) 0.6051(8) 0.0600(7) 0.098(5) Uani 0.5 1 d D U P A -1
C5 C 0.6863(14) 0.3733(14) 0.0809(10) 0.165(8) Uani 0.5 1 d D U P A -1
C6 C 0.8244(14) 0.4554(17) 0.0987(16) 0.163(7) Uani 0.5 1 d D U P A -1
C7 C 0.6027(14) 0.3827(14) 0.3312(11) 0.200(9) Uani 0.5 1 d D U P A -1
C8 C 0.6824(9) 0.2797(15) 0.1639(12) 0.176(9) Uani 0.5 1 d D U P A -1
C9 C 0.6353(10) 0.4042(14) 0.0880(9) 0.147(8) Uani 0.5 1 d D U P A -1
C10 C 0.6638(9) 0.5267(8) 0.0526(7) 0.111(6) Uani 0.5 1 d D U P A -1
C11 C 0.7563(9) 0.4436(10) 0.4229(13) 0.166(8) Uani 0.5 1 d D U P A -1
C12 C 0.8244(12) 0.5936(14) 0.1281(10) 0.163(7) Uani 0.5 1 d D U P A -1
C13 C 0.8583(12) 0.4480(15) 0.1541(13) 0.147(7) Uani 0.5 1 d D U P A -1
C14 C 0.7422(10) 0.6777(13) 0.1067(10) 0.147(6) Uani 0.5 1 d D U P A -1
C15 C 0.6509(10) 0.7020(12) 0.1301(8) 0.131(6) Uani 0.5 1 d D U P A -1
C16 C 0.6484(11) 0.3333(16) 0.3343(12) 0.198(9) Uani 0.5 1 d D U P A -1
C17 C 0.7268(10) 0.7218(15) 0.3238(13) 0.161(8) Uani 0.5 1 d D U P A -1
C18 C 0.6568(10) 0.4767(13) 0.4048(15) 0.173(8) Uani 0.5 1 d D U P A -1
C19 C 0.7802(10) 0.7189(11) 0.2380(11) 0.127(6) Uani 0.5 1 d D U P A -1
C20 C 0.7974(11) 0.6643(15) 0.1382(10) 0.143(7) Uani 0.5 1 d D U P A -1
C21 C 0.7637(11) 0.3057(15) 0.1389(10) 0.170(8) Uani 0.5 1 d D U P A -1
C22 C 0.8088(7) 0.5433(11) 0.3947(8) 0.125(6) Uani 0.5 1 d D U P A -1
C23 C 0.8411(12) 0.3702(15) 0.3229(11) 0.159(8) Uani 0.5 1 d D U P A -1
C24 C 0.8187(10) 0.2975(12) 0.2395(10) 0.157(8) Uani 0.5 1 d D U P A -1
C25 C 0.7084(9) 0.7206(14) 0.1382(10) 0.136(6) Uani 0.5 1 d D U P A -1
C26 C 0.7856(10) 0.3951(14) 0.3907(16) 0.145(8) Uani 0.5 1 d D U P A -1
C27 C 0.5610(9) 0.4648(14) 0.1515(10) 0.179(9) Uani 0.5 1 d D U P A -1
C28 C 0.6281(10) 0.2995(15) 0.1662(10) 0.163(8) Uani 0.5 1 d D U P A -1
C29 C 0.6998(9) 0.4219(13) 0.4145(13) 0.149(7) Uani 0.5 1 d D U P A -1
C30 C 0.6791(12) 0.7422(11) 0.2888(9) 0.162(8) Uani 0.5 1 d D U P A -1
C31 C 0.7770(11) 0.7070(15) 0.3009(11) 0.147(8) Uani 0.5 1 d D U P A -1
C32 C 0.7293(9) 0.7451(16) 0.1988(9) 0.128(6) Uani 0.5 1 d D U P A -1
C33 C 0.6823(9) 0.7529(11) 0.2271(9) 0.144(6) Uani 0.5 1 d D U P A -1
C34 C 0.5913(9) 0.6808(13) 0.2623(10) 0.164(7) Uani 0.5 1 d D U P A -1
C35 C 0.7062(11) 0.3117(15) 0.1185(11) 0.173(9) Uani 0.5 1 d D U P A -1
C36 C 0.6328(9) 0.6364(12) 0.0947(9) 0.125(6) Uani 0.5 1 d D U P A -1
C37 C 0.7294(9) 0.6208(11) 0.0634(10) 0.145(6) Uani 0.5 1 d D U P A -1
C38 C 0.5927(8) 0.5883(13) 0.1148(7) 0.127(6) Uani 0.5 1 d D U P A -1
C39 C 0.6963(10) 0.3566(13) 0.3803(11) 0.170(8) Uani 0.5 1 d D U P A -1
C40 C 0.5751(9) 0.3605(13) 0.2201(9) 0.191(8) Uani 0.5 1 d D U P A -1
C41 C 0.8163(10) 0.6523(15) 0.3308(13) 0.136(7) Uani 0.5 1 d D U P A -1
C42 C 0.8116(10) 0.6819(11) 0.2031(10) 0.132(6) Uani 0.5 1 d D U P A -1
C43 C 0.8062(11) 0.3101(13) 0.2977(11) 0.143(8) Uani 0.5 1 d D U P A -1
C44 C 0.7586(11) 0.2865(15) 0.3223(10) 0.154(8) Uani 0.5 1 d D U P A -1
C45 C 0.7122(11) 0.2647(11) 0.2745(11) 0.163(8) Uani 0.5 1 d D U P A -1
C46 C 0.7479(9) 0.6364(12) 0.4003(10) 0.155(7) Uani 0.5 1 d D U P A -1
C47 C 0.7662(9) 0.5183(9) 0.4225(9) 0.149(7) Uani 0.5 1 d D U P A -1
C48 C 0.6324(10) 0.6121(15) 0.3741(10) 0.138(6) Uani 0.5 1 d D U P A -1
C49 C 0.7500(11) 0.3323(9) 0.3726(9) 0.137(7) Uani 0.5 1 d D U P A -1
C50 C 0.6550(11) 0.6764(13) 0.3581(10) 0.156(7) Uani 0.5 1 d D U P A -1
C51 C 0.5654(17) 0.6098(18) 0.2738(10) 0.181(9) Uani 0.5 1 d D U P A -1
C52 C 0.5735(15) 0.6115(17) 0.1686(10) 0.173(8) Uani 0.5 1 d D U P A -1
C53 C 0.6088(10) 0.3632(13) 0.1298(9) 0.138(7) Uani 0.5 1 d D U P A -1
C54 C 0.6354(9) 0.7117(13) 0.3060(11) 0.161(7) Uani 0.5 1 d D U P A -1
C55 C 0.5847(11) 0.5789(18) 0.3339(11) 0.157(7) Uani 0.5 1 d D U P A -1
C56 C 0.6367(10) 0.7190(18) 0.1876(11) 0.162(7) Uani 0.5 1 d D U P A -1
C57 C 0.7232(11) 0.260(2) 0.2146(11) 0.182(9) Uani 0.5 1 d D U P A -1
C58 C 0.7733(10) 0.2712(14) 0.1955(11) 0.174(8) Uani 0.5 1 d D U P A -1
C59 C 0.7097(11) 0.6880(13) 0.3693(11) 0.164(8) Uani 0.5 1 d D U P A -1
C60 C 0.8272(12) 0.4213(15) 0.3602(12) 0.147(7) Uani 0.5 1 d . U P A -1
C61 C 0.6151(9) 0.3019(13) 0.2255(9) 0.192(9) Uani 0.5 1 d D U P A -1
C62 C 0.6567(11) 0.2933(15) 0.2791(11) 0.203(9) Uani 0.5 1 d D U P A -1
C63 C 0.8605(11) 0.5759(15) 0.1866(11) 0.151(7) Uani 0.5 1 d D U P A -1
C64 C 0.8438(11) 0.3756(13) 0.1608(10) 0.158(7) Uani 0.5 1 d D U P A -1
C65 C 0.8471(12) 0.6056(13) 0.2970(10) 0.155(8) Uani 0.5 1 d D U P A -1
C66 C 0.8608(9) 0.5299(12) 0.3114(12) 0.149(8) Uani 0.5 1 d D U P A -1
C67 C 0.6271(10) 0.4795(12) 0.0795(9) 0.150(8) Uani 0.5 1 d D U P A -1
C68 C 0.7580(10) 0.5529(14) 0.0570(12) 0.142(7) Uani 0.5 1 d D U P A -1
C69 C 0.7242(11) 0.4242(16) 0.0619(12) 0.165(8) Uani 0.5 1 d D U P A -1
C70 C 0.7240(9) 0.5722(13) 0.4196(14) 0.156(8) Uani 0.5 1 d D U P A -1
C71 C 0.6093(11) 0.4552(12) 0.3614(9) 0.173(8) Uani 0.5 1 d D U P A -1
C72 C 0.8124(13) 0.5320(16) 0.0872(14) 0.161(8) Uani 0.5 1 d D U P A -1
C73 C 0.5445(9) 0.5770(13) 0.2131(11) 0.170(8) Uani 0.5 1 d D U P A -1
C74 C 0.7815(11) 0.4075(15) 0.0783(12) 0.152(7) Uani 0.5 1 d D U P A -1
C75 C 0.5494(7) 0.4695(11) 0.2622(9) 0.152(7) Uani 0.5 1 d D U P A -1
C76 C 0.8644(11) 0.4033(14) 0.2746(11) 0.160(8) Uani 0.5 1 d D U P A -1
C77 C 0.8000(13) 0.3496(16) 0.1165(11) 0.167(8) Uani 0.5 1 d D U P A -1
C78 C 0.7165(10) 0.4952(16) 0.0458(7) 0.156(6) Uani 0.5 1 d D U P A -1
C79 C 0.6676(10) 0.5553(14) 0.4083(16) 0.165(8) Uani 0.5 1 d D U P A -1
C80 C 0.5637(16) 0.3920(13) 0.2734(10) 0.194(9) Uani 0.5 1 d D U P A -1
C82 C 0.8725(9) 0.4757(15) 0.2663(13) 0.161(8) Uani 0.5 1 d D U P A -1
C83 C 0.8511(13) 0.3564(13) 0.2234(9) 0.157(8) Uani 0.5 1 d D U P A -1
C84 C 0.8495(12) 0.6242(15) 0.2345(10) 0.143(7) Uani 0.5 1 d D U P A -1
C85 C 0.5863(9) 0.5097(15) 0.1094(10) 0.176(8) Uani 0.5 1 d D U P A -1
C87 C 0.5455(7) 0.4994(14) 0.2019(11) 0.188(7) Uani 0.5 1 d D U P A -1
Eu1 Eu 0.6943(3) 0.3941(2) 0.2207(2) 0.0652(15) Uani 0.056 1 d . . P A 2
Eu4 Eu 0.6951(3) 0.3935(3) 0.2626(4) 0.181(3) Uani 0.1222 1 d . . P A 2
Eu3 Eu 0.7597(4) 0.4555(5) 0.1903(4) 0.097(2) Uiso 0.0665 1 d . . P A 2
Eu2 Eu 0.7630(3) 0.500000 0.1733(4) 0.152(3) Uani 0.1423 2 d S T P A 2
Eu5 Eu 0.73942(16) 0.44320(19) 0.16986(12) 0.0680(8) Uani 0.1 1 d . . P A 2
Eu6 Eu 0.7430(5) 0.4065(4) 0.2040(6) 0.194(5) Uani 0.0842 1 d . . P A 2
C1S C 0.8446(11) 0.995(4) 0.4088(12) 0.114(9) Uiso 0.1861 1 d G U P B -3
H1S H 0.825296 0.993683 0.441607 0.137 Uiso 0.1861 1 calc R U P B -3
C2S C 0.9021(10) 0.998(4) 0.4206(11) 0.124(8) Uani 0.1861 1 d G U P B -3
H2S H 0.922230 0.999505 0.461572 0.148 Uiso 0.1861 1 calc R U P B -3
C3S C 0.9303(9) 1.000(4) 0.3726(14) 0.119(7) Uani 0.1861 1 d G U P B -3
H3S H 0.969677 1.002411 0.380671 0.143 Uiso 0.1861 1 calc R U P B -3
C4S C 0.9009(13) 0.998(5) 0.3126(12) 0.126(8) Uani 0.1861 1 d G U P B -3
H4S H 0.920190 0.999494 0.279803 0.151 Uiso 0.1861 1 calc R U P B -3
C5S C 0.8433(13) 0.995(4) 0.3008(10) 0.139(9) Uani 0.1861 1 d G U P B -3
H5S H 0.823256 0.993672 0.259836 0.167 Uiso 0.1861 1 calc R U P B -3
C6S C 0.8152(9) 0.993(3) 0.3488(13) 0.126(8) Uani 0.1861 1 d G U P B -3
H6S H 0.775808 0.990766 0.340737 0.151 Uiso 0.1861 1 calc R U P B -3
C10S C 0.6845(11) 0.9344(13) 0.1674(15) 0.107(6) Uani 0.31 1 d . U P C 4
H10S H 0.687684 0.889573 0.146180 0.129 Uiso 0.31 1 calc R U P C 4
C11S C 0.6748(10) 0.9341(13) 0.2243(15) 0.108(6) Uani 0.31 1 d . U P C 4
H11S H 0.669965 0.888225 0.243406 0.130 Uiso 0.31 1 calc R U P C 4
C12S C 0.6716(16) 1.000000 0.256(2) 0.110(9) Uani 0.31 2 d S TU P C 4
H12S H 0.667449 1.000000 0.297450 0.132 Uiso 0.31 2 calc R U P C 4
C13S C 0.690(2) 1.000000 0.141(3) 0.128(9) Uani 0.31 2 d S TU P C 4
H13Z H 0.697269 1.000000 0.101491 0.154 Uiso 0.31 2 calc R U P C 4
C18S C 0.7411(7) 0.9630(9) 0.2547(8) 0.122(5) Uani 0.523 1 d D U P D 5
H18S H 0.708346 0.936058 0.238307 0.147 Uiso 0.523 1 calc R U P D 5
C19S C 0.7901(8) 0.9265(9) 0.2791(10) 0.144(6) Uani 0.523 1 d D U P D 5
H19S H 0.792729 0.874792 0.272880 0.173 Uiso 0.523 1 calc R U P D 5
C20S C 0.8354(8) 0.9640(9) 0.3126(11) 0.157(7) Uani 0.523 1 d D U P D 5
H20S H 0.866040 0.937363 0.335179 0.188 Uiso 0.523 1 calc R U P D 5
C17S C 0.6781(11) 1.000000 0.0957(13) 0.142(7) Uani 0.5926 2 d DS TU P E 6
H17S H 0.717271 0.999999 0.099973 0.170 Uiso 0.5926 2 calc R U P E 6
C14S C 0.6469(9) 0.9357(8) 0.0922(8) 0.145(6) Uani 0.5926 1 d D U P E 6
H14S H 0.664765 0.889168 0.100563 0.175 Uiso 0.5926 1 calc R U P E 6
C15S C 0.5885(9) 0.9395(11) 0.0763(8) 0.171(8) Uani 0.5926 1 d D U P E 6
H15S H 0.570149 0.893474 0.077320 0.205 Uiso 0.5926 1 calc R U P E 6
C16S C 0.5530(13) 1.000000 0.0592(16) 0.195(12) Uani 0.5926 2 d DS TU P E 6
H16S H 0.514694 1.000001 0.040805 0.234 Uiso 0.5926 2 calc R U P E 6
C7S C 0.9987(16) 1.000000 0.4384(18) 0.147(10) Uani 0.4042 2 d DS TU P F 7
H7S H 0.998475 1.000000 0.395879 0.177 Uiso 0.4042 2 calc R U P F 7
C8S C 0.9486(11) 1.000000 0.4590(14) 0.136(8) Uani 0.4042 2 d DS TU P F 7
H8S H 0.913541 1.000000 0.431973 0.164 Uiso 0.4042 2 calc R U P F 7
C9S C 0.9543(14) 1.000000 0.5227(15) 0.145(11) Uani 0.4042 2 d DS TU P F 7
H9S H 0.921336 1.000000 0.538677 0.174 Uiso 0.4042 2 calc R U P F 7
C104 C 0.9388(3) 0.8067(3) 0.3033(3) 0.0732(15) Uani 1 1 d . . . . .
H10D H 0.920330 0.774874 0.269910 0.110 Uiso 1 1 calc R U . G 3
H10E H 0.944213 0.856051 0.287418 0.110 Uiso 1 1 calc R U . G 3
H10F H 0.915765 0.810408 0.334303 0.110 Uiso 1 1 calc R U . G 3
C105 C 0.93102(17) 0.6546(2) 0.46747(18) 0.0427(9) Uani 1 1 d . . . . .
C106 C 0.97414(17) 0.6547(2) 0.38872(17) 0.0408(8) Uani 1 1 d . . . . .
C108 C 1.00868(18) 0.5614(2) 0.33068(17) 0.0442(9) Uani 1 1 d . . . . .
C112 C 0.89869(17) 0.5616(2) 0.52710(16) 0.0409(8) Uani 1 1 d . . . . .
Ni2 Ni 0.95504(3) 0.500000 0.43014(3) 0.0361(2) Uani 1 2 d S T P . .
C89 C 0.4667(3) 0.6509(7) 0.0336(3) 0.112(3) Uani 1 1 d . . . H 2
C90 C 0.4307(4) 0.6906(6) 0.0675(3) 0.118(3) Uani 1 1 d . . . H 2
C91 C 0.4228(5) 0.7728(7) 0.0674(5) 0.165(6) Uani 1 1 d . . . H 2
H91A H 0.458506 0.797140 0.065572 0.198 Uiso 1 1 calc R U . H 2
H91B H 0.412051 0.787809 0.105962 0.198 Uiso 1 1 calc R U . H 2
C92 C 0.3788(6) 0.7991(6) 0.0138(5) 0.163(5) Uani 1 1 d . . . H 2
H92A H 0.391146 0.789064 -0.024477 0.244 Uiso 1 1 calc R U . H 2
H92B H 0.372932 0.852327 0.017594 0.244 Uiso 1 1 calc R U . H 2
H92C H 0.344000 0.772731 0.013824 0.244 Uiso 1 1 calc R U . H 2
C93 C 0.4071(3) 0.6368(6) 0.0973(3) 0.117(3) Uani 1 1 d . . . H 2
C94 C 0.3662(4) 0.6455(6) 0.1384(4) 0.141(4) Uani 1 1 d . . . H 2
H94A H 0.369371 0.695881 0.156058 0.169 Uiso 1 1 calc R U . H 2
H94B H 0.375054 0.609648 0.172491 0.169 Uiso 1 1 calc R U . H 2
C95 C 0.3060(4) 0.6326(6) 0.1036(5) 0.137(4) Uani 1 1 d . . . H 2
H95A H 0.297216 0.667844 0.069727 0.205 Uiso 1 1 calc R U . H 2
H95B H 0.280354 0.639677 0.131428 0.205 Uiso 1 1 calc R U . H 2
H95C H 0.302423 0.582014 0.087437 0.205 Uiso 1 1 calc R U . H 2
C96 C 0.4263(3) 0.5675(6) 0.0783(3) 0.107(3) Uani 1 1 d . . . H 2
C97 C 0.4101(5) 0.500000 0.0971(4) 0.105(4) Uani 1 2 d S T P H 2
H97 H 0.386011 0.499999 0.125455 0.126 Uiso 1 2 calc R U P H 2
C98 C 0.500000 0.6881(9) 0.000000 0.105(4) Uani 1 2 d S T P H 2
H98 H 0.500001 0.740610 0.000001 0.126 Uiso 1 2 calc R U P H 2
N1 N 0.4623(2) 0.5766(5) 0.0386(2) 0.097(2) Uani 1 1 d . . . H 2
Ni1 Ni 0.500000 0.500000 0.000000 0.0926(6) Uani 1 4 d S T P H 2
C1A C 0.8843(8) 0.6393(14) 0.5518(7) 0.058(6) Uani 0.238(4) 1 d . . P I 3
C2A C 0.9022(7) 0.6915(13) 0.5191(8) 0.056(5) Uani 0.238(4) 1 d . . P I 3
C3A C 0.8565(8) 0.6461(15) 0.6070(9) 0.063(6) Uani 0.238(4) 1 d . . P I 3
H3AA H 0.864902 0.694968 0.626615 0.076 Uiso 0.238(4) 1 calc R U P I 3
H3AB H 0.870855 0.607342 0.637397 0.076 Uiso 0.238(4) 1 calc R U P I 3
C14A C 0.7923(17) 0.637(3) 0.585(2) 0.068(12) Uani 0.238(4) 1 d . . P I 3
H14A H 0.773292 0.658794 0.615663 0.102 Uiso 0.238(4) 1 calc R U P I 3
H14B H 0.783019 0.584365 0.580492 0.102 Uiso 0.238(4) 1 calc R U P I 3
H14C H 0.780342 0.662288 0.546068 0.102 Uiso 0.238(4) 1 calc R U P I 3
C13A C 0.846(2) 0.802(2) 0.4757(19) 0.080(13) Uani 0.238(4) 1 d . . P I 3
H13A H 0.853382 0.798953 0.434192 0.121 Uiso 0.238(4) 1 calc R U P I 3
H13B H 0.838810 0.853038 0.485455 0.121 Uiso 0.238(4) 1 calc R U P I 3
H13C H 0.813773 0.771089 0.478359 0.121 Uiso 0.238(4) 1 calc R U P I 3
C4A C 0.8991(9) 0.7717(14) 0.5232(10) 0.065(6) Uani 0.238(4) 1 d . . P I 3
H4AA H 0.933235 0.794127 0.514043 0.078 Uiso 0.238(4) 1 calc R U P I 3
H4AB H 0.896203 0.786170 0.565183 0.078 Uiso 0.238(4) 1 calc R U P I 3
C5A C 0.9500(7) 0.6876(10) 0.4294(7) 0.043(4) Uani 0.238(4) 1 d . . P I 3
H5A H 0.947422 0.740048 0.428645 0.052 Uiso 0.238(4) 1 calc R U P I 3
C6A C 0.9935(7) 0.6918(11) 0.3379(8) 0.047(4) Uani 0.238(4) 1 d . . P I 3
C7A C 1.0122(6) 0.6388(10) 0.3056(7) 0.042(4) Uani 0.238(4) 1 d . . P I 3
C8A C 1.0382(8) 0.6478(12) 0.2491(8) 0.053(5) Uani 0.238(4) 1 d . . P I 3
H8AA H 1.062101 0.692342 0.254488 0.063 Uiso 0.238(4) 1 calc R U P I 3
H8AB H 1.062192 0.604534 0.246222 0.063 Uiso 0.238(4) 1 calc R U P I 3
C9A C 0.9951(10) 0.7734(14) 0.3321(11) 0.073(7) Uani 0.238(4) 1 d . . P I 3
H9AA H 1.022444 0.786702 0.306804 0.087 Uiso 0.238(4) 1 calc R U P I 3
H9AB H 1.007902 0.795271 0.373102 0.087 Uiso 0.238(4) 1 calc R U P I 3
C10A C 0.8865(10) 0.500000 0.5520(11) 0.050(6) Uani 0.238(4) 2 d S T P I 3
H10Z H 0.869559 0.499998 0.586679 0.060 Uiso 0.238(4) 2 calc R U P I 3
C12A C 0.9967(17) 0.655(3) 0.1904(13) 0.083(11) Uani 0.238(4) 1 d . . P I 3
H12A H 0.966437 0.687541 0.196552 0.124 Uiso 0.238(4) 1 calc R U P I 3
H12B H 0.981636 0.605968 0.177442 0.124 Uiso 0.238(4) 1 calc R U P I 3
H12C H 1.014721 0.675781 0.158936 0.124 Uiso 0.238(4) 1 calc R U P I 3
C11A C 1.0142(10) 0.500000 0.3070(8) 0.044(6) Uani 0.238(4) 2 d S T P I 3
H11Z H 1.023312 0.499999 0.267608 0.053 Uiso 0.238(4) 2 calc R U P I 3
N1A N 0.9255(5) 0.5784(9) 0.4800(5) 0.043(4) Uani 0.238(4) 1 d . . P I 3
N2A N 0.9760(5) 0.5780(8) 0.3803(5) 0.037(3) Uani 0.238(4) 1 d . . P I 3
C99 C 0.9380(2) 0.7317(3) 0.4500(3) 0.0438(12) Uani 0.762(4) 1 d . . P I 6
C100 C 0.9167(3) 0.7962(3) 0.4801(3) 0.0527(14) Uani 0.762(4) 1 d . . P I 6
H10G H 0.938187 0.840777 0.473594 0.063 Uiso 0.762(4) 1 calc R U P I 6
H10H H 0.922930 0.787006 0.524614 0.063 Uiso 0.762(4) 1 calc R U P I 6
C101 C 0.8550(5) 0.8116(8) 0.4564(6) 0.067(3) Uani 0.762(4) 1 d . . P I 6
H10A H 0.843665 0.854326 0.477853 0.101 Uiso 0.762(4) 1 calc R U P I 6
H10B H 0.848613 0.821979 0.412503 0.101 Uiso 0.762(4) 1 calc R U P I 6
H10C H 0.833343 0.768163 0.463565 0.101 Uiso 0.762(4) 1 calc R U P I 6
C102 C 0.9646(2) 0.7318(3) 0.4020(3) 0.0463(12) Uani 0.762(4) 1 d . . P I 6
C103 C 0.9794(3) 0.7969(3) 0.3662(3) 0.0537(14) Uani 0.762(4) 1 d . . P I 6
H10I H 1.017582 0.790217 0.359148 0.064 Uiso 0.762(4) 1 calc R U P I 6
H10J H 0.978964 0.842484 0.390701 0.064 Uiso 0.762(4) 1 calc R U P I 6
C107 C 1.0023(2) 0.6333(3) 0.3439(2) 0.0422(12) Uani 0.762(4) 1 d . . P I 6
H107 H 1.017582 0.670146 0.321800 0.051 Uiso 0.762(4) 1 calc R U P I 6
C109 C 1.0380(2) 0.5381(3) 0.2817(2) 0.0434(12) Uani 0.762(4) 1 d . . P I 6
C110 C 1.0596(3) 0.5901(3) 0.2399(3) 0.0532(14) Uani 0.762(4) 1 d . . P I 6
H11D H 1.086236 0.563335 0.219844 0.064 Uiso 0.762(4) 1 calc R U P I 6
H11E H 1.080008 0.630709 0.264361 0.064 Uiso 0.762(4) 1 calc R U P I 6
C111 C 1.0140(6) 0.6234(6) 0.1907(6) 0.072(3) Uani 0.762(4) 1 d . . P I 6
H11F H 1.030443 0.658036 0.165707 0.108 Uiso 0.762(4) 1 calc R U P I 6
H11G H 0.987261 0.649602 0.210189 0.108 Uiso 0.762(4) 1 calc R U P I 6
H11H H 0.994975 0.583707 0.164803 0.108 Uiso 0.762(4) 1 calc R U P I 6
C113 C 0.8686(2) 0.5373(3) 0.5729(2) 0.0432(12) Uani 0.762(4) 1 d . . P I 6
C114 C 0.8413(3) 0.5896(3) 0.6105(3) 0.0495(13) Uani 0.762(4) 1 d . . P I 6
H11I H 0.865418 0.633348 0.621415 0.059 Uiso 0.762(4) 1 calc R U P I 6
H11J H 0.837475 0.564662 0.648880 0.059 Uiso 0.762(4) 1 calc R U P I 6
C115 C 0.7842(6) 0.6153(7) 0.5770(7) 0.066(3) Uani 0.762(4) 1 d . . P I 6
H11A H 0.767080 0.645831 0.604427 0.100 Uiso 0.762(4) 1 calc R U P I 6
H11B H 0.760736 0.572069 0.564055 0.100 Uiso 0.762(4) 1 calc R U P I 6
H11C H 0.788113 0.644342 0.541135 0.100 Uiso 0.762(4) 1 calc R U P I 6
C116 C 0.9064(2) 0.6328(3) 0.5121(2) 0.0415(11) Uani 0.762(4) 1 d . . P I 6
H116 H 0.893166 0.670173 0.535367 0.050 Uiso 0.762(4) 1 calc R U P I 6
N2 N 0.9947(3) 0.500000 0.3606(3) 0.0373(12) Uani 0.762(4) 2 d S T P I 6
N3 N 0.9161(3) 0.500000 0.4981(3) 0.0388(13) Uani 0.762(4) 2 d S T P I 6
N4 N 0.95472(18) 0.6088(2) 0.42863(18) 0.0397(10) Uani 0.762(4) 1 d . . P I 6

loop_
_atom_site_aniso_label
_atom_site_aniso_U_11
_atom_site_aniso_U_22
_atom_site_aniso_U_33
_atom_site_aniso_U_23
_atom_site_aniso_U_13
_atom_site_aniso_U_12
C81 0.122(12) 0.250(16) 0.187(13) 0.000 0.045(11) 0.000
C86 0.089(9) 0.188(13) 0.190(13) 0.000 0.009(10) 0.000
C88 0.101(10) 0.160(11) 0.125(10) 0.000 -0.072(8) 0.000
C1 0.094(11) 0.162(14) 0.103(11) -0.077(11) -0.037(9) -0.011(11)
C2 0.158(15) 0.193(15) 0.155(14) 0.041(14) -0.008(13) 0.075(14)
C3 0.125(15) 0.254(17) 0.140(14) -0.012(15) -0.070(12) -0.066(14)
C4 0.166(13) 0.072(8) 0.055(7) 0.010(6) 0.018(8) 0.008(9)
C5 0.202(16) 0.141(14) 0.110(13) -0.058(11) -0.067(13) -0.006(13)
C6 0.172(14) 0.184(14) 0.143(13) -0.030(13) 0.057(11) 0.041(13)
C7 0.182(17) 0.253(18) 0.163(15) 0.050(15) 0.034(15) -0.060(15)
C8 0.220(17) 0.101(12) 0.173(16) -0.026(14) -0.041(15) -0.004(15)
C9 0.163(15) 0.121(12) 0.106(12) -0.001(11) -0.094(11) -0.016(12)
C10 0.166(14) 0.086(8) 0.058(7) -0.004(6) -0.035(8) 0.011(8)
C11 0.223(17) 0.146(15) 0.090(11) 0.002(11) -0.065(12) 0.039(14)
C12 0.175(15) 0.176(15) 0.146(14) -0.030(13) 0.049(13) -0.021(14)
C13 0.110(12) 0.184(15) 0.155(14) -0.029(13) 0.043(12) 0.037(12)
C14 0.202(15) 0.139(13) 0.109(11) 0.003(11) 0.054(12) -0.053(13)
C15 0.183(14) 0.103(11) 0.105(11) 0.024(10) 0.022(11) 0.024(11)
C16 0.216(17) 0.180(16) 0.179(16) 0.067(15) -0.006(16) -0.070(15)
C17 0.181(16) 0.123(13) 0.163(14) -0.100(11) -0.006(14) 0.000(13)
C18 0.215(15) 0.204(18) 0.101(10) 0.044(13) 0.030(11) -0.016(14)
C19 0.154(14) 0.079(9) 0.132(12) 0.001(9) -0.011(12) -0.056(10)
C20 0.162(14) 0.135(13) 0.143(14) -0.011(12) 0.061(13) -0.025(12)
C21 0.221(17) 0.142(14) 0.119(13) -0.065(11) -0.038(14) 0.035(14)
C22 0.111(12) 0.160(13) 0.073(9) -0.026(9) -0.056(8) -0.007(10)
C23 0.156(15) 0.151(15) 0.130(13) -0.013(13) -0.071(13) 0.060(13)
C24 0.180(16) 0.107(12) 0.151(13) -0.012(11) -0.048(14) 0.070(12)
C25 0.202(15) 0.098(11) 0.120(12) -0.008(10) 0.061(12) -0.010(12)
C26 0.188(17) 0.104(12) 0.111(13) 0.005(11) -0.050(13) 0.037(12)
C27 0.104(13) 0.250(17) 0.142(13) 0.008(13) -0.076(11) -0.059(12)
C28 0.192(16) 0.131(14) 0.134(14) 0.004(13) -0.044(14) -0.052(13)
C29 0.179(16) 0.166(15) 0.090(12) 0.053(11) 0.001(14) 0.018(14)
C30 0.200(16) 0.086(11) 0.196(15) -0.057(11) 0.026(14) 0.047(12)
C31 0.160(16) 0.104(12) 0.160(14) -0.068(12) -0.008(13) -0.034(12)
C32 0.174(14) 0.083(11) 0.133(12) -0.014(10) 0.046(11) -0.048(10)
C33 0.206(15) 0.086(10) 0.142(13) -0.030(10) 0.041(12) 0.026(11)
C34 0.153(14) 0.179(15) 0.162(14) -0.005(13) 0.035(12) 0.097(12)
C35 0.221(17) 0.130(14) 0.142(15) -0.056(12) -0.026(15) 0.008(15)
C36 0.175(14) 0.119(11) 0.072(9) 0.045(9) 0.004(10) 0.030(12)
C37 0.199(15) 0.134(12) 0.097(11) 0.002(11) 0.020(12) -0.053(12)
C38 0.093(11) 0.207(15) 0.064(8) 0.024(10) -0.029(8) 0.015(12)
C39 0.204(16) 0.126(13) 0.155(14) 0.067(12) -0.025(13) -0.042(13)
C40 0.142(15) 0.245(17) 0.172(15) 0.002(15) -0.007(14) -0.116(13)
C41 0.103(13) 0.129(13) 0.147(13) -0.065(12) -0.043(11) -0.022(10)
C42 0.132(13) 0.105(11) 0.150(13) -0.002(11) 0.004(11) -0.049(10)
C43 0.163(15) 0.104(12) 0.133(13) -0.019(11) -0.041(13) 0.067(11)
C44 0.198(17) 0.090(11) 0.149(14) 0.047(11) -0.022(14) 0.031(13)
C45 0.222(17) 0.066(9) 0.175(15) 0.031(11) -0.018(15) -0.031(12)
C46 0.164(15) 0.162(15) 0.113(12) -0.081(12) -0.036(11) 0.021(13)
C47 0.207(14) 0.144(17) 0.062(7) -0.024(10) -0.056(8) 0.037(12)
C48 0.142(13) 0.168(14) 0.105(11) -0.019(11) 0.026(10) 0.036(12)
C49 0.200(15) 0.073(9) 0.105(11) 0.041(8) -0.047(12) -0.001(10)
C50 0.181(14) 0.155(13) 0.127(12) -0.083(11) 0.022(11) 0.079(12)
C51 0.121(14) 0.235(17) 0.181(15) 0.006(16) 0.017(14) 0.069(14)
C52 0.109(14) 0.253(17) 0.129(14) 0.038(14) -0.044(12) 0.043(14)
C53 0.144(14) 0.142(13) 0.103(12) 0.005(11) -0.040(11) -0.055(12)
C54 0.192(15) 0.135(13) 0.164(14) -0.032(11) 0.052(12) 0.091(12)
C55 0.126(13) 0.193(16) 0.159(14) 0.017(13) 0.047(12) 0.030(12)
C56 0.198(16) 0.149(14) 0.137(14) 0.023(13) 0.033(13) 0.042(14)
C57 0.224(18) 0.085(12) 0.205(17) -0.014(15) -0.034(17) 0.012(14)
C58 0.217(17) 0.101(12) 0.173(15) -0.023(12) -0.034(16) 0.051(13)
C59 0.181(15) 0.148(14) 0.149(13) -0.095(12) 0.002(14) 0.011(13)
C60 0.148(14) 0.128(12) 0.123(12) -0.010(10) -0.078(11) 0.040(11)
C61 0.180(17) 0.191(16) 0.183(16) 0.015(15) -0.017(15) -0.107(13)
C62 0.239(17) 0.147(15) 0.201(16) 0.076(14) -0.011(16) -0.076(14)
C63 0.095(12) 0.183(15) 0.167(15) -0.020(13) 0.009(12) -0.021(12)
C64 0.154(13) 0.164(13) 0.150(12) -0.040(12) 0.016(11) 0.072(11)
C65 0.102(13) 0.172(14) 0.169(15) -0.075(13) -0.029(13) -0.030(11)
C66 0.084(11) 0.173(14) 0.152(13) -0.044(11) -0.069(12) 0.019(9)
C67 0.176(16) 0.133(14) 0.094(11) 0.011(9) -0.091(10) -0.029(11)
C68 0.184(16) 0.154(14) 0.091(10) -0.014(11) 0.031(12) -0.029(14)
C69 0.225(17) 0.144(14) 0.102(11) -0.065(12) -0.022(13) 0.018(14)
C70 0.174(16) 0.182(15) 0.090(11) -0.055(12) -0.029(13) 0.034(14)
C71 0.162(16) 0.249(17) 0.113(12) 0.059(12) 0.038(11) -0.034(13)
C72 0.202(16) 0.182(16) 0.117(12) -0.022(12) 0.072(12) -0.029(14)
C73 0.081(11) 0.237(17) 0.173(14) 0.029(14) -0.023(11) 0.045(12)
C74 0.183(16) 0.161(14) 0.110(12) -0.054(11) 0.023(12) 0.051(13)
C75 0.078(9) 0.235(18) 0.151(12) -0.004(12) 0.040(9) -0.054(10)
C76 0.123(14) 0.163(14) 0.150(13) -0.048(13) -0.075(11) 0.059(12)
C77 0.209(17) 0.158(16) 0.121(13) -0.068(12) 0.004(13) 0.038(14)
C78 0.231(15) 0.130(11) 0.086(8) -0.039(13) -0.014(10) 0.005(16)
C79 0.197(16) 0.200(16) 0.092(12) -0.006(14) 0.013(12) 0.014(15)
C80 0.131(15) 0.271(18) 0.176(16) 0.021(16) 0.025(14) -0.084(15)
C82 0.084(10) 0.192(16) 0.170(13) -0.032(12) -0.063(11) 0.045(10)
C83 0.147(14) 0.136(13) 0.153(13) -0.055(12) -0.052(12) 0.079(11)
C84 0.100(12) 0.159(15) 0.165(15) -0.028(14) 0.013(12) -0.054(12)
C85 0.129(13) 0.236(15) 0.118(12) 0.024(15) -0.087(9) -0.025(15)
C87 0.072(9) 0.267(16) 0.199(14) 0.012(18) -0.035(10) -0.019(17)
Eu1 0.101(4) 0.0231(17) 0.055(2) -0.0012(17) -0.026(3) 0.0083(19)
Eu4 0.191(5) 0.084(3) 0.240(7) 0.101(4) -0.026(5) -0.005(3)
Eu2 0.208(7) 0.087(3) 0.203(7) 0.000 0.141(6) 0.000
Eu5 0.085(2) 0.0743(19) 0.0377(12) 0.0142(12) -0.0050(13) -0.0225(16)
Eu6 0.273(12) 0.093(4) 0.259(12) 0.058(6) 0.152(10) 0.053(6)
C2S 0.158(18) 0.051(11) 0.181(19) 0.031(18) 0.080(15) 0.043(17)
C3S 0.128(15) 0.054(10) 0.200(19) 0.010(17) 0.092(15) 0.027(16)
C4S 0.134(17) 0.059(12) 0.205(19) 0.02(2) 0.081(16) 0.030(19)
C5S 0.159(16) 0.060(17) 0.205(18) 0.018(17) 0.053(16) 0.025(17)
C6S 0.145(15) 0.072(15) 0.179(17) 0.043(15) 0.075(14) 0.048(15)
C10S 0.124(14) 0.062(10) 0.150(15) 0.004(11) 0.061(13) 0.003(10)
C11S 0.107(14) 0.060(10) 0.168(17) 0.006(11) 0.054(13) 0.000(10)
C12S 0.107(18) 0.072(15) 0.15(2) 0.000 0.033(17) 0.000
C13S 0.156(19) 0.093(15) 0.147(19) 0.000 0.057(18) 0.000
C18S 0.118(11) 0.129(11) 0.130(11) 0.001(9) 0.051(10) -0.040(9)
C19S 0.167(14) 0.071(8) 0.186(14) 0.005(9) 0.015(12) -0.014(9)
C20S 0.173(14) 0.079(11) 0.215(16) 0.020(11) 0.032(13) 0.041(10)
C17S 0.176(17) 0.091(12) 0.147(16) 0.000 0.004(16) 0.000
C14S 0.210(15) 0.083(8) 0.145(11) -0.001(8) 0.039(13) 0.000(10)
C15S 0.24(2) 0.133(13) 0.178(15) -0.023(11) 0.134(16) -0.033(14)
C16S 0.26(3) 0.108(18) 0.24(3) 0.000 0.11(2) 0.000
C7S 0.14(2) 0.16(2) 0.17(2) 0.000 0.099(18) 0.000
C8S 0.142(16) 0.110(14) 0.184(19) 0.000 0.095(16) 0.000
C9S 0.120(19) 0.17(2) 0.18(3) 0.000 0.117(19) 0.000
C104 0.084(4) 0.052(3) 0.079(3) 0.021(2) 0.007(3) 0.003(2)
C105 0.042(2) 0.0387(19) 0.0428(19) -0.0080(15) -0.0017(16) 0.0023(15)
C106 0.044(2) 0.0372(18) 0.0388(18) 0.0008(14) 0.0035(15) -0.0011(14)
C108 0.053(3) 0.045(2) 0.0317(17) 0.0024(15) 0.0011(16) -0.0059(17)
C112 0.038(2) 0.052(2) 0.0318(16) -0.0027(15) 0.0047(14) -0.0012(15)
Ni2 0.0386(4) 0.0385(4) 0.0285(3) 0.000 0.0000(2) 0.000
C89 0.076(5) 0.212(11) 0.044(3) -0.033(5) 0.004(3) -0.043(6)
C90 0.100(6) 0.183(9) 0.074(4) -0.066(5) 0.024(4) -0.050(6)
C91 0.174(10) 0.201(11) 0.149(9) -0.134(9) 0.101(8) -0.106(9)
C92 0.258(15) 0.112(7) 0.145(9) -0.075(7) 0.101(10) -0.053(9)
C93 0.097(6) 0.191(9) 0.067(4) -0.064(5) 0.028(4) -0.054(6)
C94 0.151(9) 0.175(9) 0.115(6) -0.084(7) 0.069(6) -0.070(7)
C95 0.138(8) 0.148(8) 0.146(8) -0.083(7) 0.078(7) -0.053(6)
C96 0.074(5) 0.195(10) 0.049(3) -0.033(4) 0.008(3) -0.029(5)
C97 0.076(7) 0.188(13) 0.049(4) 0.000 0.005(4) 0.000
C98 0.070(6) 0.193(13) 0.044(4) 0.000 -0.005(4) 0.000
N1 0.063(3) 0.186(7) 0.036(2) -0.016(3) -0.007(2) -0.013(4)
Ni1 0.0550(10) 0.184(2) 0.0305(6) 0.000 -0.0116(5) 0.000
C1A 0.039(10) 0.104(16) 0.031(8) -0.028(9) 0.011(7) -0.023(9)
C2A 0.036(9) 0.089(16) 0.046(9) -0.035(10) 0.016(7) -0.019(9)
C3A 0.047(11) 0.103(18) 0.046(10) -0.039(11) 0.024(8) -0.018(10)
C14A 0.040(14) 0.12(4) 0.058(15) -0.033(18) 0.035(13) -0.015(17)
C13A 0.10(2) 0.056(17) 0.09(3) -0.029(19) 0.03(2) -0.016(15)
C4A 0.056(13) 0.089(16) 0.058(11) -0.029(11) 0.029(10) -0.021(10)
C5A 0.050(10) 0.050(10) 0.033(7) -0.007(7) 0.018(7) -0.013(7)
C6A 0.036(9) 0.060(11) 0.045(8) -0.013(8) 0.010(7) -0.002(7)
C7A 0.033(8) 0.067(11) 0.026(7) 0.000(7) 0.011(6) -0.013(7)
C8A 0.050(11) 0.069(12) 0.042(9) 0.008(8) 0.018(8) -0.015(9)
C9A 0.081(16) 0.089(16) 0.061(12) -0.018(12) 0.045(12) -0.036(13)
C10A 0.038(13) 0.09(2) 0.029(10) 0.000 0.025(10) 0.000
C12A 0.08(2) 0.14(4) 0.025(10) 0.006(17) 0.014(12) -0.02(2)
C11A 0.039(13) 0.084(18) 0.013(8) 0.000 0.013(8) 0.000
N1A 0.019(6) 0.088(11) 0.026(5) -0.003(6) 0.012(5) -0.007(6)
N2A 0.036(7) 0.056(8) 0.020(5) -0.001(5) 0.008(5) -0.006(5)
C99 0.046(3) 0.035(3) 0.047(3) -0.002(2) 0.001(2) 0.004(2)
C100 0.061(4) 0.039(3) 0.056(3) -0.001(2) 0.006(3) 0.007(2)
C101 0.068(6) 0.060(5) 0.072(6) 0.003(4) 0.009(4) 0.026(5)
C102 0.049(3) 0.039(3) 0.047(3) 0.002(2) -0.001(2) 0.003(2)
C103 0.068(4) 0.035(3) 0.057(3) 0.004(2) 0.009(3) 0.001(2)
C107 0.047(3) 0.039(3) 0.039(3) 0.005(2) 0.004(2) 0.000(2)
C109 0.051(3) 0.044(3) 0.034(2) 0.001(2) 0.006(2) 0.001(2)
C110 0.065(4) 0.054(3) 0.043(3) 0.007(2) 0.016(3) 0.000(3)
C111 0.089(8) 0.075(6) 0.050(4) 0.022(4) 0.010(5) 0.002(5)
C113 0.039(3) 0.048(3) 0.039(2) -0.001(2) 0.001(2) -0.002(2)
C114 0.052(3) 0.053(3) 0.045(3) -0.007(2) 0.013(2) 0.000(3)
C115 0.055(7) 0.068(6) 0.076(7) -0.016(5) 0.011(5) 0.010(5)
C116 0.049(3) 0.036(3) 0.037(2) -0.0059(19) 0.003(2) 0.004(2)
N2 0.045(3) 0.029(3) 0.035(3) 0.000 0.002(2) 0.000
N3 0.041(3) 0.035(3) 0.037(3) 0.000 -0.002(2) 0.000
N4 0.042(2) 0.037(2) 0.036(2) 0.0033(16) -0.0012(17) 0.0010(16)

loop_
_atom_type_symbol
_atom_type_description
_atom_type_scat_dispersion_real
_atom_type_scat_dispersion_imag
_atom_type_scat_source
C C 0.0027 0.0014 'International Tables Vol C Tables 4.2.6.8 and 6.1.1.4'
H H 0.0000 0.0000 'International Tables Vol C Tables 4.2.6.8 and 6.1.1.4'
N N 0.0053 0.0028 'International Tables Vol C Tables 4.2.6.8 and 6.1.1.4'
Ni Ni 0.3436 0.9622 'International Tables Vol C Tables 4.2.6.8 and 6.1.1.4'
Eu Eu -0.1666 3.2045 'International Tables Vol C Tables 4.2.6.8 and 6.1.1.4'

loop_
_geom_angle_atom_site_label_1
_geom_angle_atom_site_label_2
_geom_angle_atom_site_label_3
_geom_angle
_geom_angle_site_symmetry_1
_geom_angle_site_symmetry_3
C71 C81 C75 113.6(12) . .
C71 C81 C55 107.7(18) . .
C75 C81 C55 122.8(18) . .
C13 C86 C63 115(2) . .
C13 C86 C82 119.1(16) . .
C63 C86 C82 119.3(19) . .
C13 C86 Eu3 91.0(13) . 6_565
C63 C86 Eu3 63.6(13) . 6_565
C82 C86 Eu3 89.4(11) . 6_565
Eu2 C86 Eu3 18.3(2) . .
Eu3 C86 Eu3 32.7(4) 6_565 .
C66 C88 C60 122(2) . .
C66 C88 C22 121.8(12) . .
C60 C88 C22 109(2) . .
C22 C1 C46 107.2(13) . .
C22 C1 C41 118.2(19) . .
C46 C1 C41 123(2) . .
C56 C2 C52 117(2) . .
C56 C2 C34 104(2) . .
C52 C2 C34 107.5(12) . .
C27 C3 C40 117(2) . .
C27 C3 C53 107(3) . .
C40 C3 C53 108.7(13) . .
C10 C4 C37 107.6(11) . .
C10 C4 C36 111.4(16) . .
C37 C4 C36 129.7(18) . .
C9 C5 C35 117(3) . .
C9 C5 C69 115(2) . .
C35 C5 C69 121(3) . .
C13 C6 C74 122(3) . .
C13 C6 C72 109(3) . .
C74 C6 C72 116(3) . .
C13 C6 C64 43.4(12) . .
C74 C6 C64 80.6(18) . .
C72 C6 C64 147(4) . .
C16 C7 C80 119(2) . .
C16 C7 C71 121(3) . .
C80 C7 C71 107.3(13) . .
C28 C8 C35 118(2) . .
C28 C8 C57 125(2) . .
C35 C8 C57 110.8(13) . .
C67 C9 C5 119(2) . .
C67 C9 C53 121(3) . .
C5 C9 C53 113(2) . .
C4 C10 C78 107.7(12) . .
C4 C10 C67 127.4(15) . .
C78 C10 C67 116.9(17) . .
C47 C11 C26 120(2) . .
C47 C11 C29 116.1(19) . .
C26 C11 C29 110.2(13) . .
C72 C12 C63 114(2) . .
C72 C12 C20 137(2) . .
C63 C12 C20 105.3(12) . .
C6 C13 C64 94(2) . .
C6 C13 C86 130(3) . .
C64 C13 C86 125(2) . .
C37 C14 C20 106(2) . .
C37 C14 C25 132(2) . .
C20 C14 C25 116(2) . .
C25 C15 C56 104.4(12) . .
C25 C15 C36 117(2) . .
C56 C15 C36 124(2) . .
C7 C16 C39 112(3) . .
C7 C16 C62 120.3(18) . .
C39 C16 C62 120(2) . .
C59 C17 C30 101.7(13) . .
C59 C17 C31 127(3) . .
C30 C17 C31 124(2) . .
C71 C18 C29 113(2) . .
C71 C18 C79 115(2) . .
C29 C18 C79 123(2) . .
C42 C19 C31 129(2) . .
C42 C19 C32 109(2) . .
C31 C19 C32 115(2) . .
C14 C20 C42 118(2) . .
C14 C20 C12 119(2) . .
C42 C20 C12 108.4(12) . .
C77 C21 C58 126(2) . .
C77 C21 C35 122(3) . .
C58 C21 C35 108.1(13) . .
C47 C22 C1 106.1(12) . .
C47 C22 C88 128.1(18) . .
C1 C22 C88 120.9(18) . .
C60 C23 C43 124(3) . .
C60 C23 C76 112(3) . .
C43 C23 C76 108.3(12) . .
C43 C24 C58 114(2) . .
C43 C24 C83 110.4(12) . .
C58 C24 C83 119(2) . .
C32 C25 C14 120(2) . .
C32 C25 C15 110.8(12) . .
C14 C25 C15 118.0(19) . .
C11 C26 C60 122(2) . .
C11 C26 C49 106.7(14) . .
C60 C26 C49 126(2) . .
C3 C27 C87 111.6(19) . .
C3 C27 C85 127(2) . .
C87 C27 C85 119(2) . .
C8 C28 C61 115.9(17) . .
C8 C28 C53 113(2) . .
C61 C28 C53 113.1(13) . .
C39 C29 C11 105.0(13) . .
C39 C29 C18 122(2) . .
C11 C29 C18 120.1(19) . .
C17 C30 C54 112.6(13) . .
C17 C30 C33 114(2) . .
C54 C30 C33 123(2) . .
C19 C31 C41 113(2) . .
C19 C31 C17 122(2) . .
C41 C31 C17 120(2) . .
C25 C32 C33 106.4(12) . .
C25 C32 C19 125(2) . .
C33 C32 C19 116(2) . .
C30 C33 C56 111(2) . .
C30 C33 C32 129(2) . .
C56 C33 C32 106.9(12) . .
C54 C34 C51 121(2) . .
C54 C34 C2 125(2) . .
C51 C34 C2 106.4(12) . .
C8 C35 C21 105.9(13) . .
C8 C35 C5 128(3) . .
C21 C35 C5 117(3) . .
C15 C36 C4 116.7(19) . .
C15 C36 C38 118.4(17) . .
C4 C36 C38 119.2(19) . .
C14 C37 C68 130(2) . .
C14 C37 C4 105.3(19) . .
C68 C37 C4 109.1(12) . .
C85 C38 C52 108(2) . .
C85 C38 C36 130(2) . .
C52 C38 C36 116(2) . .
C29 C39 C49 111.4(13) . .
C29 C39 C16 125(2) . .
C49 C39 C16 117(2) . .
C80 C40 C3 130.3(18) . .
C80 C40 C61 118.6(17) . .
C3 C40 C61 109.0(12) . .
C65 C41 C31 122(3) . .
C65 C41 C1 117(2) . .
C31 C41 C1 112(2) . .
C19 C42 C20 128(2) . .
C19 C42 C84 116(2) . .
C20 C42 C84 108.8(12) . .
C24 C43 C23 105.2(13) . .
C24 C43 C44 130(2) . .
C23 C43 C44 123(2) . .
C49 C44 C45 121(2) . .
C49 C44 C43 112(2) . .
C45 C44 C43 112(2) . .
C57 C45 C44 116(2) . .
C57 C45 C62 115.8(18) . .
C44 C45 C62 117(2) . .
C59 C46 C70 115(2) . .
C59 C46 C1 124(2) . .
C70 C46 C1 110.4(13) . .
C11 C47 C22 118(2) . .
C11 C47 C70 123.2(18) . .
C22 C47 C70 111.4(12) . .
C50 C48 C55 121(2) . .
C50 C48 C79 120(2) . .
C55 C48 C79 111(2) . .
C39 C49 C26 104.4(12) . .
C39 C49 C44 123(2) . .
C26 C49 C44 120(2) . .
C54 C50 C59 105.4(13) . .
C54 C50 C48 123(2) . .
C59 C50 C48 122(2) . .
C55 C51 C73 134(3) . .
C55 C51 C34 115(3) . .
C73 C51 C34 105.8(12) . .
C38 C52 C73 136(2) . .
C38 C52 C2 121(2) . .
C73 C52 C2 102.4(12) . .
C28 C53 C3 100.6(12) . .
C28 C53 C9 129(2) . .
C3 C53 C9 128(2) . .
C50 C54 C30 106.1(13) . .
C50 C54 C34 120(2) . .
C30 C54 C34 121(2) . .
C51 C55 C48 119(3) . .
C51 C55 C81 101(2) . .
C48 C55 C81 131(2) . .
C2 C56 C33 136(2) . .
C2 C56 C15 113(2) . .
C33 C56 C15 110.3(12) . .
C58 C57 C8 104.5(12) . .
C58 C57 C45 129(3) . .
C8 C57 C45 121(2) . .
C21 C58 C57 109.9(13) . .
C21 C58 C24 117(2) . .
C57 C58 C24 117(3) . .
C17 C59 C50 113.0(14) . .
C17 C59 C46 114(3) . .
C50 C59 C46 123(3) . .
C23 C60 C26 112(3) . .
C23 C60 C88 124(3) . .
C26 C60 C88 123(3) . .
C62 C61 C28 121.6(18) . .
C62 C61 C40 121.3(19) . .
C28 C61 C40 102.7(12) . .
C61 C62 C16 117.0(18) . .
C61 C62 C45 119.9(18) . .
C16 C62 C45 121(2) . .
C86 C63 C84 116(2) . .
C86 C63 C12 120(2) . .
C84 C63 C12 111.0(13) . .
C13 C64 C77 115(2) . .
C13 C64 C83 111(2) . .
C77 C64 C83 123(2) . .
C13 C64 C6 42.7(12) . .
C77 C64 C6 72.9(16) . .
C83 C64 C6 146(2) . .
C66 C65 C41 124(2) . .
C66 C65 C84 113(2) . .
C41 C65 C84 120(2) . .
C88 C66 C65 117(2) . .
C88 C66 C82 114(2) . .
C65 C66 C82 124(2) . .
C9 C67 C85 114(2) . .
C9 C67 C10 123(2) . .
C85 C67 C10 121.5(19) . .
C72 C68 C37 128(2) . .
C72 C68 C78 117(2) . .
C37 C68 C78 106.9(13) . .
C78 C69 C74 111(2) . .
C78 C69 C5 129(3) . .
C74 C69 C5 117(3) . .
C79 C70 C46 126(2) . .
C79 C70 C47 123.5(18) . .
C46 C70 C47 103.6(12) . .
C18 C71 C81 130(2) . .
C18 C71 C7 124(2) . .
C81 C71 C7 103.1(12) . .
C68 C72 C6 119(3) . .
C68 C72 C12 99(2) . .
C6 C72 C12 129(3) . .
C87 C73 C52 106(2) . .
C87 C73 C51 123(2) . .
C52 C73 C51 108.9(14) . .
C6 C74 C77 98(2) . .
C6 C74 C69 128(3) . .
C77 C74 C69 121(3) . .
C87 C75 C80 119.6(19) . .
C87 C75 C81 133.0(19) . .
C80 C75 C81 100.6(11) . .
C82 C76 C83 119(2) . .
C82 C76 C23 127(3) . .
C83 C76 C23 107.1(13) . .
C21 C77 C74 121(3) . .
C21 C77 C64 114(2) . .
C74 C77 C64 107(2) . .
C69 C78 C68 126(2) . .
C69 C78 C10 115(2) . .
C68 C78 C10 108.3(13) . .
C70 C79 C18 113(2) . .
C70 C79 C48 114(2) . .
C18 C79 C48 126(3) . .
C40 C80 C75 109(2) . .
C40 C80 C7 120(2) . .
C75 C80 C7 111.0(14) . .
C76 C82 C66 120(3) . .
C76 C82 C86 116.8(19) . .
C66 C82 C86 119(2) . .
C76 C83 C24 107.3(13) . .
C76 C83 C64 128(2) . .
C24 C83 C64 118(2) . .
C65 C84 C63 128(2) . .
C65 C84 C42 119(2) . .
C63 C84 C42 105.5(12) . .
C67 C85 C38 110(2) . .
C67 C85 C27 121(2) . .
C38 C85 C27 123(2) . .
C27 C87 C73 127(2) . .
C27 C87 C75 127.2(19) . .
C73 C87 C75 102(2) . .
Eu4 Eu1 Eu6 116.2(9) . .
Eu4 Eu1 Eu5 133.7(6) . .
Eu6 Eu1 Eu5 28.4(5) . .
Eu4 Eu1 Eu3 117.0(6) . .
Eu6 Eu1 Eu3 21.6(4) . .
Eu5 Eu1 Eu3 16.9(2) . .
Eu4 Eu1 Eu2 118.7(6) . .
Eu6 Eu1 Eu2 33.7(4) . .
Eu5 Eu1 Eu2 17.11(16) . .
Eu3 Eu1 Eu2 12.4(3) . .
Eu1 Eu4 Eu6 38.3(7) . .
Eu1 Eu4 Eu5 31.8(5) . .
Eu6 Eu4 Eu5 17.0(3) . .
Eu1 Eu4 Eu3 45.3(5) . .
Eu6 Eu4 Eu3 17.5(3) . .
Eu5 Eu4 Eu3 13.66(17) . .
Eu1 Eu4 Eu2 47.5(5) . .
Eu6 Eu4 Eu2 27.2(2) . .
Eu5 Eu4 Eu2 17.05(14) . .
Eu3 Eu4 Eu2 10.3(2) . .
Eu5 Eu3 Eu2 97.7(13) . .
Eu5 Eu3 Eu6 67.8(12) . .
Eu2 Eu3 Eu6 162.5(15) . .
Eu5 Eu3 Eu1 61.9(9) . .
Eu2 Eu3 Eu1 136.5(9) . .
Eu6 Eu3 Eu1 28.2(6) . .
Eu3 Eu3 Eu1 120.8(3) 6_565 .
Eu5 Eu3 Eu1 112.8(5) 6_565 .
Eu5 Eu3 Eu4 79.5(9) . .
Eu2 Eu3 Eu4 137.0(8) . .
Eu6 Eu3 Eu4 33.8(6) . .
Eu3 Eu3 Eu4 114.3(2) 6_565 .
Eu5 Eu3 Eu4 112.2(4) 6_565 .
Eu1 Eu3 Eu4 17.8(2) . .
Eu6 Eu3 Eu4 101.8(4) 6_565 .
Eu5 Eu3 C86 140.3(12) . .
Eu2 Eu3 C86 67.8(9) . .
Eu6 Eu3 C86 129.6(10) . .
Eu3 Eu3 C86 73.7(2) 6_565 .
Eu5 Eu3 C86 87.6(4) 6_565 .
Eu1 Eu3 C86 151.6(6) . .
Eu6 Eu3 C86 83.6(4) 6_565 .
Eu4 Eu3 C86 136.7(6) . .
C86 Eu3 Eu1 104.6(3) . 6_565
C86 Eu3 Eu4 104.1(4) . 6_565
Eu3 Eu2 Eu3 126.7(14) 6_565 .
Eu3 Eu2 Eu5 136.3(8) 6_565 .
Eu3 Eu2 Eu5 32.9(6) . .
Eu3 Eu2 Eu6 125.7(8) 6_565 .
Eu3 Eu2 Eu6 9.4(8) . .
Eu5 Eu2 Eu6 25.5(5) . .
Eu5 Eu2 Eu6 129.3(5) 6_565 .
Eu6 Eu2 Eu6 122.9(6) 6_565 .
Eu3 Eu2 C86 93.9(9) 6_565 .
Eu3 Eu2 C86 93.9(9) . .
Eu5 Eu2 C86 118.8(4) . .
Eu5 Eu2 C86 118.8(4) 6_565 .
Eu6 Eu2 C86 103.3(5) 6_565 .
Eu6 Eu2 C86 103.3(5) . .
C86 Eu2 Eu1 123.3(4) . 6_565
Eu3 Eu2 Eu1 109.2(7) 6_565 .
Eu3 Eu2 Eu1 31.2(7) . .
Eu5 Eu2 Eu1 29.3(3) . .
Eu5 Eu2 Eu1 106.6(4) 6_565 .
Eu6 Eu2 Eu1 104.0(4) 6_565 .
Eu6 Eu2 Eu1 22.8(3) . .
C86 Eu2 Eu1 123.3(4) . .
Eu1 Eu2 Eu1 83.0(3) 6_565 .
C86 Eu2 Eu4 116.3(5) . 6_565
Eu3 Eu2 Eu4 99.2(7) 6_565 .
Eu3 Eu2 Eu4 32.7(6) . .
Eu5 Eu2 Eu4 42.0(3) . .
Eu5 Eu2 Eu4 103.7(4) 6_565 .
Eu6 Eu2 Eu4 95.6(4) 6_565 .
Eu6 Eu2 Eu4 27.5(3) . .
C86 Eu2 Eu4 116.3(5) . .
Eu1 Eu2 Eu4 76.78(19) 6_565 .
Eu1 Eu2 Eu4 13.78(15) . .
Eu4 Eu2 Eu4 68.2(3) 6_565 .
Eu3 Eu5 Eu6 75.6(11) . .
Eu3 Eu5 Eu2 49.3(10) . .
Eu6 Eu5 Eu2 124.1(10) . .
Eu3 Eu5 Eu1 101.2(9) . .
Eu6 Eu5 Eu1 39.7(7) . .
Eu2 Eu5 Eu1 133.6(4) . .
Eu3 Eu5 Eu1 116.4(4) 6_565 .
Eu3 Eu5 Eu4 86.9(9) . .
Eu6 Eu5 Eu4 34.7(6) . .
Eu2 Eu5 Eu4 120.9(4) . .
Eu3 Eu5 Eu4 105.1(4) 6_565 .
Eu1 Eu5 Eu4 14.6(2) . .
Eu5 Eu5 Eu4 109.59(17) 6_565 .
Eu5 Eu6 Eu3 36.6(5) . .
Eu5 Eu6 Eu1 111.9(11) . .
Eu3 Eu6 Eu1 130.2(9) . .
Eu5 Eu6 Eu2 30.4(5) . .
Eu3 Eu6 Eu2 8.1(7) . .
Eu1 Eu6 Eu2 123.5(6) . .
Eu5 Eu6 Eu4 128.3(8) . .
Eu3 Eu6 Eu4 128.7(9) . .
Eu1 Eu6 Eu4 25.5(3) . .
Eu2 Eu6 Eu4 125.4(5) . .
C2S C1S C6S 120.0 . .
C2S C1S H1S 120.0 . .
C6S C1S H1S 120.0 . .
C3S C2S C1S 120.0 . .
C3S C2S H2S 120.0 . .
C1S C2S H2S 120.0 . .
C2S C3S C4S 120.0 . .
C2S C3S H3S 120.0 . .
C4S C3S H3S 120.0 . .
C3S C4S C5S 120.0 . .
C3S C4S H4S 120.0 . .
C5S C4S H4S 120.0 . .
C6S C5S C4S 120.0 . .
C6S C5S H5S 120.0 . .
C4S C5S H5S 120.0 . .
C5S C6S C1S 120.0 . .
C5S C6S H6S 120.0 . .
C1S C6S H6S 120.0 . .
C13S C10S C11S 118(3) . .
C13S C10S H10S 121.1 . .
C11S C10S H10S 121.2 . .
C10S C11S C12S 121(3) . .
C10S C11S H11S 119.5 . .
C12S C11S H11S 119.4 . .
C11S C12S H12S 121.5 . .
C11S C12S H12S 121.5 6_575 .
C10S C13S H13Z 117.4 . .
C10S C13S H13Z 117.4 6_575 .
C18S C18S C19S 118.3(9) 6_575 .
C18S C18S H18S 120.8 6_575 .
C19S C18S H18S 120.8 . .
C18S C19S C20S 121.5(14) . .
C18S C19S H19S 119.2 . .
C20S C19S H19S 119.2 . .
C20S C20S C19S 119.2(9) 6_575 .
C20S C20S H20S 120.4 6_575 .
C19S C20S H20S 120.4 . .
C14S C17S H17S 123.0 . .
C14S C17S H17S 123.0 6_575 .
C17S C14S C15S 119.8(17) . .
C17S C14S H14S 120.1 . .
C15S C14S H14S 120.1 . .
C16S C15S C14S 131(2) . .
C16S C15S H15S 114.6 . .
C14S C15S H15S 114.6 . .
C15S C16S C15S 102(3) 6_575 .
C15S C16S H16S 128.9 6_575 .
C15S C16S H16S 128.9 . .
C9S C7S C8S 120(3) 5_776 .
C9S C7S H7S 119.8 5_776 .
C8S C7S H7S 119.9 . .
C7S C8S C9S 114.6(16) . .
C7S C8S H8S 122.7 . .
C9S C8S H8S 122.7 . .
C7S C9S C8S 125(3) 5_776 .
C7S C9S H9S 117.5 5_776 .
C8S C9S H9S 117.4 . .
C9A C104 H10D 109.5 . .
C9A C104 H10E 109.5 . .
H10D C104 H10E 109.5 . .
C9A C104 H10F 109.5 . .
H10D C104 H10F 109.5 . .
H10E C104 H10F 109.5 . .
C116 C105 N4 126.6(4) . .
C5A C105 N1A 133.3(10) . .
C116 C105 C99 125.4(4) . .
N4 C105 C99 108.1(4) . .
C5A C105 C2A 125.9(13) . .
N1A C105 C2A 100.8(10) . .
N4 C106 C107 126.2(4) . .
C5A C106 N2A 124.6(9) . .
N4 C106 C102 110.9(4) . .
C107 C106 C102 122.8(4) . .
C5A C106 C6A 125.7(11) . .
N2A C106 C6A 108.8(9) . .
C107 C108 N2 128.4(4) . .
C107 C108 C109 122.0(4) . .
N2 C108 C109 109.5(4) . .
C11A C108 C7A 130.1(9) . .
C11A C108 N2A 126.9(10) . .
C7A C108 N2A 99.5(8) . .
C10A C112 N1A 134.1(11) . .
C116 C112 N3 124.9(4) . .
C116 C112 C113 125.6(4) . .
N3 C112 C113 109.4(4) . .
C10A C112 C1A 121.6(10) . .
N1A C112 C1A 104.2(10) . .
N2A Ni2 N2A 93.9(8) 6_565 .
N2A Ni2 N4 42.3(4) 6_565 6_565
N2A Ni2 N4 136.2(4) . 6_565
N3 Ni2 N4 90.72(12) . 6_565
N3 Ni2 N4 90.72(12) . .
N4 Ni2 N4 178.1(2) 6_565 .
N3 Ni2 N2 179.9(2) . .
N4 Ni2 N2 89.28(12) 6_565 .
N4 Ni2 N2 89.28(12) . .
N2A Ni2 N1A 174.5(5) 6_565 .
N2A Ni2 N1A 88.4(6) . .
N1A Ni2 N1A 88.8(8) 6_565 .
N1 C89 C98 126.1(10) . .
N1 C89 C90 112.2(8) . .
C98 C89 C90 121.7(12) . .
C93 C90 C89 105.2(10) . .
C93 C90 C91 129.7(8) . .
C89 C90 C91 125.2(9) . .
C90 C91 C92 112.5(7) . .
C90 C91 H91A 109.1 . .
C92 C91 H91A 109.1 . .
C90 C91 H91B 109.1 . .
C92 C91 H91B 109.1 . .
H91A C91 H91B 107.8 . .
C91 C92 H92A 109.5 . .
C91 C92 H92B 109.5 . .
H92A C92 H92B 109.5 . .
C91 C92 H92C 109.5 . .
H92A C92 H92C 109.5 . .
H92B C92 H92C 109.5 . .
C90 C93 C96 106.2(7) . .
C90 C93 C94 128.6(10) . .
C96 C93 C94 125.1(9) . .
C93 C94 C95 111.5(7) . .
C93 C94 H94A 109.3 . .
C95 C94 H94A 109.3 . .
C93 C94 H94B 109.3 . .
C95 C94 H94B 109.3 . .
H94A C94 H94B 108.0 . .
C94 C95 H95A 109.5 . .
C94 C95 H95B 109.5 . .
H95A C95 H95B 109.5 . .
C94 C95 H95C 109.5 . .
H95A C95 H95C 109.5 . .
H95B C95 H95C 109.5 . .
C97 C96 N1 124.3(10) . .
C97 C96 C93 123.5(7) . .
N1 C96 C93 112.2(9) . .
C96 C97 H97 117.5 . .
C96 C97 H97 117.5 6_565 .
C89 C98 H98 118.9 . .
C89 C98 H98 118.9 2_655 .
C89 N1 C96 104.0(8) . .
C89 N1 Ni1 127.7(5) . .
C96 N1 Ni1 128.2(8) . .
N1 Ni1 N1 89.9(5) 6_565 .
N1 Ni1 N1 90.1(5) 2_655 .
N1 Ni1 N1 180.0 5_665 .
C2A C1A C3A 130(2) . .
C2A C1A C112 108.6(13) . .
C3A C1A C112 121.5(18) . .
C1A C2A C4A 130.4(17) . .
C1A C2A C105 110.0(17) . .
C4A C2A C105 119.5(16) . .
C1A C3A C14A 109.0(19) . .
C1A C3A H3AA 109.9 . .
C14A C3A H3AA 109.9 . .
C1A C3A H3AB 109.9 . .
C14A C3A H3AB 109.9 . .
H3AA C3A H3AB 108.3 . .
C3A C14A H14A 109.5 . .
C3A C14A H14B 109.5 . .
H14A C14A H14B 109.5 . .
C3A C14A H14C 109.5 . .
H14A C14A H14C 109.5 . .
H14B C14A H14C 109.5 . .
C4A C13A H13A 109.5 . .
C4A C13A H13B 109.5 . .
H13A C13A H13B 109.5 . .
C4A C13A H13C 109.5 . .
H13A C13A H13C 109.5 . .
H13B C13A H13C 109.5 . .
C2A C4A C13A 110(2) . .
C2A C4A H4AA 109.7 . .
C13A C4A H4AA 109.7 . .
C2A C4A H4AB 109.7 . .
C13A C4A H4AB 109.7 . .
H4AA C4A H4AB 108.2 . .
C105 C5A C106 123.5(16) . .
C105 C5A H5A 118.2 . .
C106 C5A H5A 118.2 . .
C7A C6A C106 106.8(15) . .
C7A C6A C9A 130.4(17) . .
C106 C6A C9A 122.5(14) . .
C6A C7A C108 114.3(13) . .
C6A C7A C8A 127.9(18) . .
C108 C7A C8A 117.8(14) . .
C12A C8A C7A 113.9(19) . .
C12A C8A H8AA 108.7 . .
C7A C8A H8AA 108.8 . .
C12A C8A H8AB 108.8 . .
C7A C8A H8AB 108.8 . .
H8AA C8A H8AB 107.7 . .
C6A C9A C104 113.0(16) . .
C6A C9A H9AA 109.0 . .
C104 C9A H9AA 109.0 . .
C6A C9A H9AB 109.0 . .
C104 C9A H9AB 109.0 . .
H9AA C9A H9AB 107.8 . .
C112 C10A C112 116.9(16) . 6_565
C112 C10A H10Z 121.5 . .
C112 C10A H10Z 121.5 6_565 .
C8A C12A H12A 109.5 . .
C8A C12A H12B 109.4 . .
H12A C12A H12B 109.5 . .
C8A C12A H12C 109.5 . .
H12A C12A H12C 109.5 . .
H12B C12A H12C 109.5 . .
C108 C11A C108 125.4(15) 6_565 .
C108 C11A H11Z 117.3 6_565 .
C108 C11A H11Z 117.3 . .
C112 N1A C105 116.3(10) . .
C112 N1A Ni2 122.9(10) . .
C105 N1A Ni2 120.8(7) . .
C106 N2A C108 109.2(8) . .
C106 N2A Ni2 128.8(7) . .
C108 N2A Ni2 121.1(9) . .
C102 C99 C105 108.1(4) . .
C102 C99 C100 128.4(5) . .
C105 C99 C100 123.5(5) . .
C99 C100 C101 113.4(7) . .
C99 C100 H10G 108.9 . .
C101 C100 H10G 108.9 . .
C99 C100 H10H 108.9 . .
C101 C100 H10H 108.9 . .
H10G C100 H10H 107.7 . .
C100 C101 H10A 109.5 . .
C100 C101 H10B 109.5 . .
H10A C101 H10B 109.5 . .
C100 C101 H10C 109.5 . .
H10A C101 H10C 109.5 . .
H10B C101 H10C 109.5 . .
C99 C102 C106 106.4(4) . .
C99 C102 C103 128.5(5) . .
C106 C102 C103 125.0(5) . .
C102 C103 C104 112.7(5) . .
C102 C103 H10I 109.1 . .
C104 C103 H10I 109.1 . .
C102 C103 H10J 109.1 . .
C104 C103 H10J 109.1 . .
H10I C103 H10J 107.8 . .
C108 C107 C106 121.7(5) . .
C108 C107 H107 119.1 . .
C106 C107 H107 119.1 . .
C109 C109 C108 106.5(3) 6_565 .
C109 C109 C110 128.9(3) 6_565 .
C108 C109 C110 124.5(5) . .
C109 C110 C111 113.2(7) . .
C109 C110 H11D 108.9 . .
C111 C110 H11D 108.9 . .
C109 C110 H11E 108.9 . .
C111 C110 H11E 108.9 . .
H11D C110 H11E 107.8 . .
C110 C111 H11F 109.5 . .
C110 C111 H11G 109.5 . .
H11F C111 H11G 109.5 . .
C110 C111 H11H 109.5 . .
H11F C111 H11H 109.5 . .
H11G C111 H11H 109.5 . .
C113 C113 C112 107.7(3) 6_565 .
C113 C113 C114 128.8(3) 6_565 .
C112 C113 C114 123.4(5) . .
C113 C114 C115 112.7(7) . .
C113 C114 H11I 109.0 . .
C115 C114 H11I 109.0 . .
C113 C114 H11J 109.0 . .
C115 C114 H11J 109.0 . .
H11I C114 H11J 107.8 . .
C114 C115 H11A 109.5 . .
C114 C115 H11B 109.5 . .
H11A C115 H11B 109.5 . .
C114 C115 H11C 109.5 . .
H11A C115 H11C 109.5 . .
H11B C115 H11C 109.5 . .
C105 C116 C112 125.3(5) . .
C105 C116 H116 117.3 . .
C112 C116 H116 117.3 . .
C108 N2 C108 107.8(5) 6_565 .
C108 N2 Ni2 126.0(3) 6_565 .
C108 N2 Ni2 126.0(3) . .
C112 N3 C112 105.7(5) 6_565 .
C112 N3 Ni2 127.1(3) 6_565 .
C112 N3 Ni2 127.1(3) . .
C106 N4 C105 106.6(4) . .
C106 N4 Ni2 128.0(3) . .
C105 N4 Ni2 125.4(3) . .

loop_
_geom_bond_atom_site_label_1
_geom_bond_atom_site_label_2
_geom_bond_distance
_geom_bond_site_symmetry_2
C81 C71 1.439(16) .
C81 C75 1.454(16) .
C81 C55 1.49(3) .
C86 C13 1.43(3) .
C86 C63 1.44(3) .
C86 C82 1.48(3) .
C86 Eu2 2.650(19) .
C86 Eu3 2.856(19) 6_565
C86 Eu3 2.856(19) .
C88 C66 1.35(3) .
C88 C60 1.47(3) .
C88 C22 1.48(3) .
C1 C22 1.409(17) .
C1 C46 1.415(17) .
C1 C41 1.46(4) .
C2 C56 1.412(15) .
C2 C52 1.484(19) .
C2 C34 1.498(18) .
C3 C27 1.40(2) .
C3 C40 1.423(14) .
C3 C53 1.443(17) .
C4 C10 1.436(16) .
C4 C37 1.447(18) .
C4 C36 1.452(17) .
C5 C9 1.41(4) .
C5 C35 1.422(15) .
C5 C69 1.433(15) .
C6 C13 1.354(18) .
C6 C74 1.372(19) .
C6 C72 1.428(14) .
C6 C64 1.99(4) .
C7 C16 1.43(2) .
C7 C80 1.457(14) .
C7 C71 1.469(18) .
C8 C28 1.392(19) .
C8 C35 1.395(18) .
C8 C57 1.402(14) .
C9 C67 1.38(3) .
C9 C53 1.447(15) .
C10 C78 1.453(19) .
C10 C67 1.456(17) .
C11 C47 1.374(18) .
C11 C26 1.418(19) .
C11 C29 1.421(14) .
C12 C72 1.434(15) .
C12 C63 1.463(19) .
C12 C20 1.479(19) .
C13 C64 1.373(18) .
C14 C37 1.404(17) .
C14 C20 1.420(15) .
C14 C25 1.422(14) .
C15 C25 1.431(17) .
C15 C56 1.432(17) .
C15 C36 1.45(3) .
C16 C39 1.463(18) .
C16 C62 1.48(2) .
C17 C59 1.324(18) .
C17 C30 1.326(18) .
C17 C31 1.455(15) .
C18 C71 1.42(3) .
C18 C29 1.435(19) .
C18 C79 1.44(2) .
C19 C42 1.37(3) .
C19 C31 1.441(15) .
C19 C32 1.459(18) .
C20 C42 1.456(19) .
C21 C77 1.363(18) .
C21 C58 1.386(18) .
C21 C35 1.402(18) .
C22 C47 1.396(17) .
C23 C60 1.33(4) .
C23 C43 1.430(19) .
C23 C76 1.45(2) .
C24 C43 1.413(19) .
C24 C58 1.415(15) .
C24 C83 1.418(19) .
C25 C32 1.419(17) .
C26 C60 1.42(4) .
C26 C49 1.442(18) .
C27 C87 1.405(19) .
C27 C85 1.473(14) .
C28 C61 1.426(14) .
C28 C53 1.434(17) .
C29 C39 1.399(18) .
C30 C54 1.332(18) .
C30 C33 1.409(15) .
C31 C41 1.450(15) .
C32 C33 1.431(17) .
C33 C56 1.421(17) .
C34 C54 1.421(15) .
C34 C51 1.478(19) .
C36 C38 1.452(14) .
C37 C68 1.436(19) .
C38 C85 1.432(15) .
C38 C52 1.439(14) .
C39 C49 1.435(19) .
C40 C80 1.40(2) .
C40 C61 1.435(14) .
C41 C65 1.445(15) .
C42 C84 1.481(19) .
C43 C44 1.456(15) .
C44 C49 1.445(15) .
C44 C45 1.453(15) .
C45 C57 1.42(2) .
C45 C62 1.48(2) .
C46 C59 1.406(17) .
C46 C70 1.406(18) .
C47 C70 1.415(14) .
C48 C50 1.37(3) .
C48 C55 1.457(18) .
C48 C79 1.459(18) .
C50 C54 1.330(18) .
C50 C59 1.336(18) .
C51 C55 1.444(15) .
C51 C73 1.477(19) .
C52 C73 1.473(19) .
C57 C58 1.398(18) .
C61 C62 1.421(19) .
C63 C84 1.450(19) .
C64 C77 1.392(18) .
C64 C83 1.419(15) .
C65 C66 1.431(15) .
C65 C84 1.448(15) .
C66 C82 1.474(14) .
C67 C85 1.422(14) .
C68 C72 1.425(15) .
C68 C78 1.45(2) .
C69 C78 1.34(4) .
C69 C74 1.417(15) .
C70 C79 1.40(2) .
C73 C87 1.426(15) .
C74 C77 1.372(18) .
C75 C87 1.437(18) .
C75 C80 1.453(14) .
C76 C82 1.34(4) .
C76 C83 1.409(18) .
Eu1 Eu4 0.934(9) .
Eu1 Eu6 1.342(12) .
Eu1 Eu5 1.951(8) .
Eu1 Eu3 2.171(12) .
Eu1 Eu2 2.890(8) .
Eu1 Eu3 3.297(11) 6_565
Eu1 Eu5 3.417(7) 6_565
Eu1 Eu1 3.829(8) 6_565
Eu1 Eu6 3.840(9) 6_565
Eu1 Eu4 3.953(5) 6_565
Eu4 Eu6 1.944(13) .
Eu4 Eu5 2.682(8) .
Eu4 Eu3 2.724(12) .
Eu4 Eu2 3.437(8) .
Eu4 Eu3 3.690(10) 6_565
Eu4 Eu4 3.852(10) 6_565
Eu4 Eu5 3.887(6) 6_565
Eu4 Eu6 4.099(9) 6_565
Eu3 Eu5 0.644(8) .
Eu3 Eu2 0.899(9) .
Eu3 Eu6 1.047(11) .
Eu3 Eu3 1.607(19) 6_565
Eu3 Eu5 1.928(10) 6_565
Eu3 Eu6 2.555(14) 6_565
Eu2 Eu5 1.175(5) .
Eu2 Eu5 1.175(5) 6_565
Eu2 Eu6 1.924(9) 6_565
Eu2 Eu6 1.924(9) .
Eu5 Eu6 1.001(9) .
Eu5 Eu5 2.054(7) 6_565
Eu5 Eu6 2.819(9) 6_565
Eu6 Eu6 3.380(16) 6_565
C1S C2S 1.3900 .
C1S C6S 1.3900 .
C1S H1S 0.9500 .
C2S C3S 1.3900 .
C2S H2S 0.9500 .
C3S C4S 1.3900 .
C3S H3S 0.9500 .
C4S C5S 1.3900 .
C4S H4S 0.9500 .
C5S C6S 1.3900 .
C5S H5S 0.9500 .
C6S H6S 0.9500 .
C10S C13S 1.34(3) .
C10S C11S 1.34(4) .
C10S H10S 0.9500 .
C11S C12S 1.40(3) .
C11S H11S 0.9500 .
C12S H12S 0.9500 .
C13S H13Z 0.9500 .
C18S C18S 1.34(3) 6_575
C18S C19S 1.388(10) .
C18S H18S 0.9500 .
C19S C20S 1.389(10) .
C19S H19S 0.9500 .
C20S C20S 1.30(3) 6_575
C20S H20S 0.9500 .
C17S C14S 1.387(16) .
C17S C14S 1.387(16) 6_575
C17S H17S 0.9500 .
C14S C15S 1.411(16) .
C14S H14S 0.9500 .
C15S C16S 1.404(17) .
C15S H15S 0.9500 .
C16S H16S 0.9500 .
C7S C9S 1.30(5) 5_776
C7S C8S 1.399(10) .
C7S H7S 0.9500 .
C8S C9S 1.403(11) .
C8S H8S 0.9500 .
C9S H9S 0.9500 .
C104 C9A 1.53(3) .
C104 C103 1.565(8) .
C104 H10D 0.9800 .
C104 H10E 0.9800 .
C104 H10F 0.9800 .
C105 C5A 1.206(16) .
C105 C116 1.324(7) .
C105 N4 1.408(6) .
C105 N1A 1.419(17) .
C105 C99 1.467(6) .
C105 C2A 1.614(17) .
C106 C5A 1.323(17) .
C106 N4 1.372(6) .
C106 C107 1.383(7) .
C106 N2A 1.402(15) .
C106 C102 1.453(6) .
C106 C6A 1.476(19) .
C108 C11A 1.250(9) .
C108 C107 1.348(7) .
C108 N2 1.375(5) .
C108 C109 1.486(7) .
C108 C7A 1.515(18) .
C108 N2A 1.524(12) .
C112 C10A 1.306(11) .
C112 C116 1.354(7) .
C112 N1A 1.383(12) .
C112 N3 1.397(5) .
C112 C113 1.446(7) .
C112 C1A 1.58(2) .
Ni2 N2A 1.930(13) 6_565
Ni2 N2A 1.930(13) .
Ni2 N3 1.952(6) .
Ni2 N4 1.967(4) 6_565
Ni2 N4 1.967(4) .
Ni2 N2 1.993(6) .
Ni2 N1A 2.025(14) 6_565
Ni2 N1A 2.025(14) .
C89 N1 1.354(12) .
C89 C98 1.391(11) .
C89 C90 1.464(12) .
C90 C93 1.372(13) .
C90 C91 1.498(16) .
C91 C92 1.522(18) .
C91 H91A 0.9900 .
C91 H91B 0.9900 .
C92 H92A 0.9800 .
C92 H92B 0.9800 .
C92 H92C 0.9800 .
C93 C96 1.433(14) .
C93 C94 1.499(11) .
C94 C95 1.547(14) .
C94 H94A 0.9900 .
C94 H94B 0.9900 .
C95 H95A 0.9800 .
C95 H95B 0.9800 .
C95 H95C 0.9800 .
C96 C97 1.375(10) .
C96 N1 1.382(9) .
C97 H97 0.9500 .
C98 H98 0.9500 .
N1 Ni1 1.960(7) .
C1A C2A 1.32(3) .
C1A C3A 1.53(2) .
C2A C4A 1.46(3) .
C3A C14A 1.57(4) .
C3A H3AA 0.9900 .
C3A H3AB 0.9900 .
C14A H14A 0.9800 .
C14A H14B 0.9800 .
C14A H14C 0.9800 .
C13A C4A 1.60(6) .
C13A H13A 0.9800 .
C13A H13B 0.9800 .
C13A H13C 0.9800 .
C4A H4AA 0.9900 .
C4A H4AB 0.9900 .
C5A H5A 0.9500 .
C6A C7A 1.33(2) .
C6A C9A 1.48(3) .
C7A C8A 1.53(2) .
C8A C12A 1.50(4) .
C8A H8AA 0.9900 .
C8A H8AB 0.9900 .
C9A H9AA 0.9900 .
C9A H9AB 0.9900 .
C10A H10Z 0.9500 .
C12A H12A 0.9800 .
C12A H12B 0.9800 .
C12A H12C 0.9800 .
C11A H11Z 0.9500 .
C99 C102 1.363(8) .
C99 C100 1.493(8) .
C100 C101 1.529(14) .
C100 H10G 0.9900 .
C100 H10H 0.9900 .
C101 H10A 0.9800 .
C101 H10B 0.9800 .
C101 H10C 0.9800 .
C102 C103 1.508(8) .
C103 H10I 0.9900 .
C103 H10J 0.9900 .
C107 H107 0.9500 .
C109 C109 1.377(10) 6_565
C109 C110 1.497(7) .
C110 C111 1.529(12) .
C110 H11D 0.9900 .
C110 H11E 0.9900 .
C111 H11F 0.9800 .
C111 H11G 0.9800 .
C111 H11H 0.9800 .
C113 C113 1.348(11) 6_565
C113 C114 1.509(8) .
C114 C115 1.526(16) .
C114 H11I 0.9900 .
C114 H11J 0.9900 .
C115 H11A 0.9800 .
C115 H11B 0.9800 .
C115 H11C 0.9800 .
C116 H116 0.9500 .
